data_7114257
loop_
_publ_author_name
'Chand, Dillip Kumar'
'Biradha, Kumar'
'Fujita, Makoto'
'Sakamoto, Shigeru'
'Yamaguchi, Kentaro'

_publ_section_title
;
 A molecular sphere of octahedral symmetryElectronic supplementary
 information (ESI) available: crystallography section; Figs. S1???S8: 1H
 NMR spectrum for 1. 1H, H???H COSY, NOESY, C???H COSY, 13C, DEPT NMR and
 CSI???MS spectra for 2. See http://www.rsc.org/suppdata/cc/b2/b206625b/
;
_journal_issue 21
_journal_name_full 'Chemical Communications'
_journal_page_first 2486
_journal_paper_doi 10.1039/b206625b
_journal_year 2002
_chemical_formula_sum 'C192 H168 N36 O36 Pd6'
_chemical_formula_weight 4194.13
_chemical_name_systematic
; 
? 
;
_space_group_IT_number 134
_symmetry_cell_setting tetragonal
_symmetry_space_group_name_Hall '-P 4ac 2bc'
_symmetry_space_group_name_H-M 'P 42/n n m :2'
_atom_sites_solution_hydrogens geom
_atom_sites_solution_primary direct
_atom_sites_solution_secondary difmap
_audit_creation_method SHELXL-97
_cell_angle_alpha 90.00
_cell_angle_beta 90.00
_cell_angle_gamma 90.00
_cell_formula_units_Z 4
_cell_length_a 34.312(4)
_cell_length_b 34.312(4)
_cell_length_c 29.063(4)
_cell_measurement_temperature 193(2)
_cell_volume 34216(7)
_computing_structure_refinement 'SHELXL-97 (Sheldrick, 1997)'
_computing_structure_solution 'SHELXS-97 (Sheldrick, 1990)'
_diffrn_ambient_temperature 193(2)
_diffrn_measured_fraction_theta_full 0.748
_diffrn_measured_fraction_theta_max 0.748
_diffrn_radiation_monochromator graphite
_diffrn_radiation_source 'fine-focus sealed tube'
_diffrn_radiation_type MoK\a
_diffrn_radiation_wavelength 0.71073
_diffrn_reflns_av_R_equivalents 0.1662
_diffrn_reflns_av_sigmaI/netI 0.1029
_diffrn_reflns_limit_h_max 40
_diffrn_reflns_limit_h_min -40
_diffrn_reflns_limit_k_max 38
_diffrn_reflns_limit_k_min -40
_diffrn_reflns_limit_l_max 34
_diffrn_reflns_limit_l_min -26
_diffrn_reflns_number 89663
_diffrn_reflns_theta_full 25.00
_diffrn_reflns_theta_max 25.00
_diffrn_reflns_theta_min 1.19
_exptl_absorpt_coefficient_mu 0.347
_exptl_absorpt_correction_T_max 0.9339
_exptl_absorpt_correction_T_min 0.9339
_exptl_crystal_density_diffrn 0.742
_exptl_crystal_density_method 'not measured'
_exptl_crystal_F_000 7800
_exptl_crystal_size_max 0.20
_exptl_crystal_size_mid 0.20
_exptl_crystal_size_min 0.20
_refine_diff_density_max 1.201
_refine_diff_density_min -0.739
_refine_diff_density_rms 0.179
_refine_ls_extinction_method none
_refine_ls_goodness_of_fit_ref 1.397
_refine_ls_hydrogen_treatment mixed
_refine_ls_matrix_type full
_refine_ls_number_parameters 592
_refine_ls_number_reflns 11580
_refine_ls_number_restraints 0
_refine_ls_restrained_S_all 1.397
_refine_ls_R_factor_all 0.2748
_refine_ls_R_factor_gt 0.1203
_refine_ls_shift/su_max 0.099
_refine_ls_shift/su_mean 0.010
_refine_ls_structure_factor_coef Fsqd
_refine_ls_weighting_details 'calc w=1/[\s^2^(Fo^2^)+(0.1000P)^2^+0.0000P] where P=(Fo^2^+2Fc^2^)/3'
_refine_ls_weighting_scheme calc
_refine_ls_wR_factor_gt 0.2800
_refine_ls_wR_factor_ref 0.3134
_reflns_number_gt 4117
_reflns_number_total 11580
_reflns_threshold_expression >2sigma(I)
_cod_data_source_file b206625b.txt
_cod_data_source_block nkb
_cod_depositor_comments
;
The following automatic conversions were performed:

'_symmetry_cell_setting' value 'Tetragonal' changed to 'tetragonal'
according to
/usr/data/users/saulius/automatic-downloads/retrospective/RSC/lib/dictionaries/cif_core.dic
dictionary named 'cif_core.dic' version 2.4.2 from 2011-04-26.

Automatic conversion script
Id: cif_fix_values 2281 2013-09-26 08:29:07Z andrius 
;
_cod_original_cell_volume 34217(7)
_cod_original_sg_symbol_H-M P4(2)/nnm
_cod_database_code 7114257

loop_
_symmetry_equiv_pos_as_xyz
'x, y, z'
'-x+1/2, -y+1/2, z'
'-y+1/2, x, z+1/2'
'y, -x+1/2, z+1/2'
'-x+1/2, y, -z+1/2'
'x, -y+1/2, -z+1/2'
'y, x, -z'
'-y+1/2, -x+1/2, -z'
'-x, -y, -z'
'x-1/2, y-1/2, -z'
'y-1/2, -x, -z-1/2'
'-y, x-1/2, -z-1/2'
'x-1/2, -y, z-1/2'
'-x, y-1/2, z-1/2'
'-y, -x, z'
'y-1/2, x-1/2, z'

loop_
_atom_site_label
_atom_site_type_symbol
_atom_site_fract_x
_atom_site_fract_y
_atom_site_fract_z
_atom_site_U_iso_or_equiv
_atom_site_adp_type
_atom_site_occupancy
_atom_site_symmetry_multiplicity
_atom_site_calc_flag
_atom_site_refinement_flags
Pd1 Pd 0.16283(6) 0.83717(6) 0.01551(10) 0.0625(5) Uani 1 2 d S
Pd2 Pd -0.00993(2) 1.00993(2) 0.24338(5) 0.0646(5) Uani 1 2 d S
Pd3 Pd 0.16205(7) 1.16205(7) 0.0000 0.0659(11) Uani 1 2 d S
C11 C 0.2149(2) 0.9926(5) -0.2080(3) 0.111(8) Uani 1 1 d G
C12 C 0.2272(4) 1.0279(4) -0.1896(5) 0.102(8) Uani 1 1 d G
H12 H 0.2183 1.0517 -0.2024 0.123 Uiso 1 1 calc R
C13 C 0.2526(4) 1.0283(3) -0.1523(5) 0.101(7) Uani 1 1 d G
C14 C 0.2657(2) 0.9934(5) -0.1334(3) 0.099(6) Uani 1 1 d G
H14 H 0.2830 0.9937 -0.1080 0.118 Uiso 1 1 calc R
C15 C 0.2534(4) 0.9581(3) -0.1519(5) 0.098(5) Uiso 1 1 d G
C16 C 0.2280(3) 0.9577(4) -0.1892(5) 0.090(7) Uani 1 1 d G
H16 H 0.2196 0.9336 -0.2018 0.108 Uiso 1 1 calc R
N11A N 0.06792(14) 0.9893(2) -0.2425(3) 0.061(3) Uani 1 1 d G
C11A C 0.0871(2) 0.9885(4) -0.2846(3) 0.103(6) Uani 1 1 d G
H11A H 0.0726 0.9872 -0.3124 0.124 Uiso 1 1 calc R
C12A C 0.1276(2) 0.9895(5) -0.2860(2) 0.124(9) Uani 1 1 d G
H12A H 0.1408 0.9889 -0.3148 0.149 Uiso 1 1 calc R
C13A C 0.14887(14) 0.9914(5) -0.2454(3) 0.127(8) Uani 1 1 d G
C14A C 0.1297(2) 0.9922(4) -0.2033(2) 0.089(5) Uani 1 1 d G
H14A H 0.1442 0.9935 -0.1755 0.106 Uiso 1 1 calc R
C15A C 0.0892(2) 0.9912(3) -0.2018(3) 0.068(4) Uani 1 1 d G
H15A H 0.0760 0.9918 -0.1731 0.082 Uiso 1 1 calc R
C16A C 0.1926(3) 0.9920(13) -0.2525(5) 0.195(14) Uani 1 1 d .
H16A H 0.2003 0.9687 -0.2704 0.234 Uiso 1 1 calc .
H16B H 0.1996 1.0153 -0.2708 0.234 Uiso 1 1 calc .
N21A N 0.1943(3) 1.1301(3) -0.0426(3) 0.062(4) Uani 1 1 d G
C21A C 0.2280(4) 1.1472(3) -0.0597(4) 0.089(6) Uani 1 1 d G
H21A H 0.2350 1.1728 -0.0506 0.107 Uiso 1 1 calc R
C22A C 0.2516(3) 1.1267(4) -0.0901(5) 0.113(8) Uani 1 1 d G
H22A H 0.2747 1.1383 -0.1018 0.136 Uiso 1 1 calc R
C23A C 0.2414(4) 1.0891(4) -0.1034(6) 0.140(11) Uani 1 1 d G
C24A C 0.2076(4) 1.0721(3) -0.0863(6) 0.114(8) Uani 1 1 d G
H24A H 0.2007 1.0464 -0.0954 0.137 Uiso 1 1 calc R
C25A C 0.1841(3) 1.0926(3) -0.0559(4) 0.090(5) Uani 1 1 d G
H25A H 0.1610 1.0809 -0.0442 0.108 Uiso 1 1 calc R
C26A C 0.2667(11) 1.0709(11) -0.1392(13) 0.215(16) Uiso 1 1 d .
H26A H 0.2938 1.0697 -0.1277 0.259 Uiso 1 1 calc .
H26B H 0.2665 1.0874 -0.1672 0.259 Uiso 1 1 calc .
N31A N 0.1931(4) 0.8630(3) -0.0325(4) 0.097(5) Uani 1 1 d G
C31A C 0.2275(4) 0.8458(3) -0.0473(5) 0.132(8) Uani 1 1 d G
H31A H 0.2351 0.8210 -0.0357 0.159 Uiso 1 1 calc R
C32A C 0.2510(4) 0.8648(4) -0.0792(6) 0.142(10) Uani 1 1 d G
H32A H 0.2745 0.8530 -0.0894 0.171 Uiso 1 1 calc R
C33A C 0.2400(4) 0.9010(5) -0.0963(5) 0.124(8) Uani 1 1 d G
C34A C 0.2055(4) 0.9182(3) -0.0814(5) 0.113(8) Uani 1 1 d G
H34A H 0.1980 0.9429 -0.0931 0.135 Uiso 1 1 calc R
C35A C 0.1821(3) 0.8992(3) -0.0495(5) 0.088(6) Uani 1 1 d G
H35A H 0.1585 0.9109 -0.0394 0.106 Uiso 1 1 calc R
C36A C 0.2694(7) 0.9257(9) -0.1294(11) 0.25(2) Uani 1 1 d .
H36A H 0.2916 0.9347 -0.1105 0.299 Uiso 1 1 calc .
H36B H 0.2799 0.9077 -0.1530 0.299 Uiso 1 1 calc .
C21 C -0.0092(7) 0.8030(3) 0.2320(3) 0.181(16) Uani 1 1 d G
C22 C -0.0423(5) 0.7882(4) 0.2107(6) 0.118(8) Uani 1 1 d G
H22 H -0.0674 0.7967 0.2201 0.141 Uiso 1 1 calc R
C23 C -0.0387(4) 0.7611(5) 0.1754(5) 0.088(5) Uiso 1 1 d G
C24 C -0.0020(6) 0.7488(3) 0.1615(3) 0.124(8) Uani 1 1 d G
H24 H 0.0005 0.7303 0.1373 0.149 Uiso 1 1 calc R
C25 C 0.0311(4) 0.7635(5) 0.1829(6) 0.174(16) Uani 1 1 d G
C26 C 0.0275(5) 0.7906(5) 0.2182(6) 0.145(14) Uani 1 1 d G
H26 H 0.0501 0.8007 0.2328 0.173 Uiso 1 1 calc R
N11B N -0.0092(3) 0.95262(16) 0.2501(4) 0.082(4) Uani 1 1 d G
C11B C -0.0095(5) 0.9373(2) 0.2944(3) 0.156(10) Uani 1 1 d G
H11B H -0.0092 0.9543 0.3202 0.187 Uiso 1 1 calc R
C12B C -0.0102(7) 0.8972(3) 0.3008(3) 0.199(14) Uani 1 1 d G
H12B H -0.0105 0.8867 0.3311 0.239 Uiso 1 1 calc R
C13B C -0.0106(6) 0.87235(16) 0.2630(3) 0.148(11) Uani 1 1 d G
C14B C -0.0103(5) 0.8877(2) 0.2188(3) 0.104(7) Uani 1 1 d G
H14B H -0.0106 0.8707 0.1929 0.125 Uiso 1 1 calc R
C15B C -0.0096(4) 0.9278(2) 0.2123(3) 0.084(5) Uani 1 1 d G
H15B H -0.0093 0.9383 0.1820 0.101 Uiso 1 1 calc R
C16B C -0.0113(19) 0.8290(4) 0.2706(6) 0.40(3) Uani 1 1 d .
H16C H 0.0108 0.8226 0.2912 0.475 Uiso 1 1 calc .
H16D H -0.0355 0.8228 0.2876 0.475 Uiso 1 1 calc .
N21B N -0.1333(4) 0.8105(4) 0.0494(4) 0.084(5) Uani 1 1 d G
C21B C -0.1508(4) 0.7774(4) 0.0677(5) 0.106(7) Uani 1 1 d G
H21B H -0.1751 0.7686 0.0558 0.127 Uiso 1 1 calc R
C22B C -0.1329(5) 0.7573(4) 0.1034(5) 0.133(10) Uani 1 1 d G
H22B H -0.1449 0.7347 0.1159 0.159 Uiso 1 1 calc R
C23B C -0.0975(5) 0.7702(5) 0.1208(5) 0.134(10) Uani 1 1 d G
C24B C -0.0799(4) 0.8033(5) 0.1025(6) 0.127(9) Uani 1 1 d G
H24B H -0.0557 0.8121 0.1144 0.152 Uiso 1 1 calc R
C25B C -0.0979(4) 0.8234(4) 0.0668(5) 0.128(9) Uani 1 1 d G
H25B H -0.0859 0.8460 0.0543 0.153 Uiso 1 1 calc R
C26B C -0.0789(7) 0.7472(12) 0.1593(13) 0.29(3) Uani 1 1 d .
H26C H -0.0766 0.7197 0.1492 0.343 Uiso 1 1 calc .
H26D H -0.0968 0.7477 0.1860 0.343 Uiso 1 1 calc .
N31B N 0.1319(3) 0.8086(3) 0.0638(3) 0.060(4) Uani 1 1 d G
C31B C 0.1460(3) 0.7746(3) 0.0839(4) 0.086(6) Uani 1 1 d G
H31B H 0.1708 0.7647 0.0752 0.103 Uiso 1 1 calc R
C32B C 0.1238(4) 0.7552(3) 0.1166(5) 0.142(11) Uani 1 1 d G
H32B H 0.1334 0.7319 0.1303 0.170 Uiso 1 1 calc R
C33B C 0.0875(3) 0.7697(4) 0.1293(5) 0.146(11) Uani 1 1 d G
C34B C 0.0735(3) 0.8036(4) 0.1093(5) 0.105(7) Uani 1 1 d G
H34B H 0.0487 0.8135 0.1179 0.126 Uiso 1 1 calc R
C35B C 0.0956(3) 0.8231(3) 0.0765(4) 0.062(4) Uiso 1 1 d G
H35B H 0.0860 0.8463 0.0628 0.074 Uiso 1 1 calc R
C36B C 0.0653(8) 0.7428(8) 0.1586(15) 0.32(3) Uani 1 1 d .
H36C H 0.0829 0.7315 0.1820 0.385 Uiso 1 1 calc .
H36D H 0.0550 0.7212 0.1395 0.385 Uiso 1 1 calc .
O101 O 0.2256(4) 1.2256(4) 0.0000 0.100(5) Uiso 1 2 d S
O102 O 0.2500 1.2500 0.0000 0.087(6) Uiso 1 4 d S
O103 O -0.2730(3) 1.2270(3) 0.5275(6) 0.095(4) Uiso 1 2 d S
O104 O 0.0982(3) 0.9018(3) 0.0037(3) 0.056(3) Uiso 1 2 d S
O105 O -0.0139(3) 1.0139(3) 0.3611(5) 0.114(5) Uiso 1 2 d S
C101 C -0.0085(6) 1.0085(6) 0.1388(10) 0.106(9) Uiso 1 2 d S
C102 C -0.2500 1.2500 0.4612(9) 0.068(7) Uiso 1 4 d S
C103 C -0.227(3) 1.227(3) 0.545(4) 0.32(6) Uiso 0.50 2 d SP
C104 C 0.113(2) 0.887(2) -0.126(4) 0.54(6) Uiso 1 2 d S
C105 C 0.0018(13) 0.9982(13) 0.402(3) 0.37(4) Uiso 1 2 d S
C106 C 0.3315(19) 1.112(2) -0.0053(17) 0.36(3) Uiso 1 1 d .
C107 C 0.0506(15) 0.9494(15) 0.0022(14) 0.26(3) Uiso 1 2 d S
C108 C 0.264(2) 1.044(2) 0.0110(16) 0.29(3) Uiso 1 1 d .
C109 C 0.274(3) 0.998(10) 0.006(2) 0.35(4) Uiso 1 1 d .
C110 C 0.0495(12) 0.9505(12) 0.1061(18) 0.23(2) Uiso 1 2 d S
C111 C 0.2745(11) 1.2221(11) -0.1261(14) 0.240(15) Uiso 1 1 d .
C112 C 0.0764(9) 1.0797(9) 0.0188(10) 0.200(14) Uiso 1 1 d .
C113 C -0.0818(19) 0.9286(19) 0.100(3) 0.37(4) Uiso 1 1 d .
C114 C -0.1367(18) 0.8920(16) 0.173(2) 0.34(3) Uiso 1 1 d .
C115 C 0.075(2) 0.925(2) -0.083(3) 0.38(5) Uiso 1 2 d S
C116 C -0.0046(8) 0.8672(5) 0.0948(6) 0.142(6) Uiso 1 1 d .
C117 C 0.2649(14) 0.9595(15) 0.0282(16) 0.261(18) Uiso 1 1 d .
C118 C -0.1133(12) 0.8671(13) 0.1969(15) 0.240(16) Uiso 1 1 d .
C119 C 0.1498(8) 0.8502(8) 0.1802(12) 0.152(11) Uiso 1 2 d S
C120 C -0.1769(18) 0.862(2) 0.174(2) 0.39(3) Uiso 1 1 d .
C121 C 0.4050(17) 1.1325(16) -0.1566(19) 0.39(3) Uiso 1 1 d .
C122 C 0.3490(12) 1.2500 -0.2500 0.220(17) Uiso 1 2 d S
C123 C 0.3395(10) 1.0102(13) 0.0950(12) 0.273(16) Uiso 1 1 d .
C124 C 0.3591(10) 0.8591(10) -0.1039(16) 0.231(19) Uiso 1 2 d S
C125 C 0.1440(6) 0.9968(10) -0.0758(7) 0.162(7) Uiso 1 1 d .
C126 C 0.3294(9) 0.8294(9) 0.0395(17) 0.242(19) Uiso 1 2 d S
C127 C -0.1810(12) 1.1810(12) 0.330(2) 0.31(3) Uiso 1 2 d S
C128 C -0.2500 1.2500 0.5340(19) 0.141(15) Uiso 1 4 d S
C129 C -0.1236(14) 0.8355(14) 0.2254(17) 0.292(19) Uiso 1 1 d .
C130 C 0.153(2) 0.857(2) -0.1723(13) 0.34(2) Uiso 1 1 d .
C131 C 0.3853(12) 0.9630(13) 0.0785(14) 0.264(18) Uiso 1 1 d .
C132 C -0.2276(10) 0.8690(9) 0.2626(13) 0.247(15) Uiso 1 1 d .
C133 C 0.3652(14) 0.997(2) -0.0742(16) 0.37(2) Uiso 1 1 d .
C134 C 0.3269(8) 1.1731(8) 0.0000 0.138(12) Uiso 1 2 d S
C135 C -0.0033(15) 1.0033(15) 0.124(3) 0.36(4) Uiso 1 2 d S
C136 C 0.444(3) 0.944(3) 0.178(5) 0.86(12) Uiso 1 2 d S
C137 C 0.3523(12) 1.1464(12) -0.1383(16) 0.255(17) Uiso 1 1 d .
C138 C 0.2402(9) 1.2257(8) -0.1503(11) 0.179(10) Uiso 1 1 d .
C139 C 0.0568(15) 0.9432(15) -0.097(2) 0.28(3) Uiso 1 2 d S
C140 C -0.1238(14) 0.8953(12) 0.2335(16) 0.267(17) Uiso 1 1 d .
C141 C -0.1578(10) 0.8918(8) 0.2131(11) 0.170(9) Uiso 1 1 d .
C142 C 0.2355(16) 1.003(3) 0.0168(15) 0.36(3) Uiso 1 1 d .
C143 C 0.3589(11) 1.2013(11) -0.2369(13) 0.258(15) Uiso 1 1 d .
C144 C 0.3585(18) 1.1760(15) -0.0155(19) 0.32(3) Uiso 1 1 d .
C145 C 0.3499(13) 0.9632(13) 0.0977(15) 0.29(2) Uiso 1 1 d .
C146 C -0.1897(14) 0.8800(12) 0.2351(15) 0.280(18) Uiso 1 1 d .
C147 C 0.3856(12) 1.0547(12) -0.1192(14) 0.265(18) Uiso 1 1 d .
C148 C 0.044(2) 0.915(2) 0.114(2) 0.55(5) Uiso 1 1 d .
C149 C -0.0143(5) 1.0143(5) 0.4116(8) 0.085(7) Uiso 1 2 d S
C150 C 0.3283(12) 1.1722(13) -0.1921(18) 0.28(2) Uiso 1 1 d .
C151 C 0.3695(16) 1.0574(17) 0.1047(19) 0.36(3) Uiso 1 1 d .
C152 C 0.286(2) 0.973(3) -0.004(2) 0.33(4) Uiso 1 1 d .
C153 C 0.3776(14) 0.9602(15) -0.0876(17) 0.30(2) Uiso 1 1 d .
C154 C 0.395(2) 0.895(2) -0.095(4) 0.59(6) Uiso 1 2 d S

loop_
_atom_site_aniso_label
_atom_site_aniso_U_11
_atom_site_aniso_U_22
_atom_site_aniso_U_33
_atom_site_aniso_U_23
_atom_site_aniso_U_13
_atom_site_aniso_U_12
Pd1 0.0665(9) 0.0665(9) 0.0546(11) 0.0039(10) -0.0039(10) -0.0057(11)
Pd2 0.0385(5) 0.0385(5) 0.1169(12) 0.0028(5) -0.0028(5) -0.0012(5)
Pd3 0.0661(10) 0.0661(10) 0.065(2) -0.0015(5) 0.0015(5) 0.0000(12)
C11 0.048(8) 0.19(2) 0.092(13) 0.093(16) 0.049(8) 0.058(13)
C12 0.067(13) 0.057(10) 0.18(2) 0.075(12) 0.035(13) 0.013(9)
C13 0.055(10) 0.079(12) 0.17(2) -0.053(12) 0.066(12) -0.019(9)
C14 0.052(7) 0.187(19) 0.057(9) -0.024(13) 0.009(6) 0.017(12)
C16 0.048(9) 0.130(17) 0.092(13) -0.071(12) 0.071(9) -0.045(10)
N11A 0.032(4) 0.057(7) 0.094(8) -0.010(6) 0.010(6) -0.005(4)
C11A 0.054(9) 0.17(2) 0.087(12) -0.012(11) -0.013(8) -0.004(10)
C12A 0.054(8) 0.26(3) 0.059(10) -0.008(13) 0.003(7) -0.033(13)
C13A 0.061(7) 0.28(2) 0.045(9) -0.026(14) 0.004(7) -0.034(14)
C14A 0.052(7) 0.135(15) 0.079(10) -0.028(11) 0.015(7) -0.023(10)
C15A 0.036(6) 0.084(12) 0.085(10) -0.019(8) 0.011(6) -0.003(7)
C16A 0.037(6) 0.50(4) 0.044(9) -0.04(2) 0.012(7) -0.05(2)
N21A 0.072(9) 0.070(8) 0.045(8) -0.005(6) 0.026(6) -0.005(7)
C21A 0.064(11) 0.120(14) 0.082(13) -0.050(10) 0.028(9) -0.033(10)
C22A 0.092(14) 0.107(14) 0.141(18) -0.078(13) 0.043(13) -0.017(11)
C23A 0.083(14) 0.123(16) 0.21(2) -0.115(17) 0.076(15) -0.018(12)
C24A 0.095(15) 0.100(14) 0.148(19) -0.051(13) 0.068(14) -0.006(11)
C25A 0.091(13) 0.099(13) 0.079(13) -0.018(10) 0.015(10) 0.011(11)
N31A 0.079(11) 0.072(9) 0.140(15) 0.036(10) 0.000(10) -0.002(8)
C31A 0.133(19) 0.16(2) 0.102(17) 0.037(14) 0.052(14) 0.017(16)
C32A 0.126(19) 0.16(2) 0.14(2) 0.058(17) 0.059(17) 0.086(16)
C33A 0.15(2) 0.114(16) 0.110(18) 0.065(13) 0.068(14) 0.028(14)
C34A 0.101(15) 0.106(14) 0.131(18) 0.061(12) 0.077(14) 0.054(12)
C35A 0.084(12) 0.050(10) 0.130(17) 0.038(9) 0.043(11) 0.017(8)
C36A 0.134(18) 0.31(4) 0.30(3) 0.24(3) 0.18(2) 0.15(2)
C21 0.42(5) 0.061(10) 0.064(13) 0.058(9) -0.06(3) -0.09(2)
C22 0.15(2) 0.055(12) 0.15(2) 0.073(13) 0.049(15) 0.038(12)
C24 0.26(2) 0.051(8) 0.063(11) 0.012(7) 0.061(19) 0.030(19)
C25 0.35(5) 0.055(14) 0.12(2) 0.080(14) 0.09(2) 0.031(19)
C26 0.17(2) 0.11(2) 0.15(3) 0.110(18) -0.106(19) -0.097(17)
N11B 0.105(10) 0.045(5) 0.096(9) -0.008(6) -0.012(8) 0.010(6)
C11B 0.30(3) 0.045(8) 0.126(16) -0.016(9) -0.023(19) -0.006(15)
C12B 0.44(5) 0.051(9) 0.107(15) 0.000(9) 0.03(2) 0.01(2)
C13B 0.34(3) 0.041(7) 0.063(11) 0.021(7) 0.011(16) 0.056(13)
C14B 0.21(2) 0.040(7) 0.065(10) 0.002(6) 0.010(11) -0.003(10)
C15B 0.101(15) 0.044(7) 0.106(12) 0.024(8) 0.012(10) 0.008(8)
C16B 1.10(10) 0.030(7) 0.056(12) -0.013(7) 0.06(4) 0.00(3)
N21B 0.102(11) 0.075(9) 0.075(10) 0.052(7) -0.017(8) -0.024(8)
C21B 0.090(13) 0.098(14) 0.130(17) 0.058(12) -0.027(11) -0.038(11)
C22B 0.106(15) 0.15(2) 0.139(19) 0.094(16) -0.064(14) -0.044(14)
C23B 0.106(15) 0.127(18) 0.17(2) 0.107(16) -0.068(15) -0.051(13)
C24B 0.087(13) 0.14(2) 0.16(2) 0.101(17) -0.042(13) -0.027(13)
C25B 0.093(14) 0.147(19) 0.144(19) 0.083(15) -0.031(12) -0.020(13)
C26B 0.117(18) 0.40(5) 0.34(5) 0.31(4) -0.10(2) -0.12(3)
N31B 0.088(9) 0.071(9) 0.021(7) 0.008(6) -0.005(6) -0.024(7)
C31B 0.062(10) 0.081(12) 0.114(15) 0.048(11) 0.028(9) 0.027(9)
C32B 0.103(15) 0.118(16) 0.20(3) 0.097(16) 0.096(16) 0.044(13)
C33B 0.076(12) 0.122(18) 0.24(3) 0.106(19) 0.071(15) 0.040(11)
C34B 0.103(14) 0.067(12) 0.15(2) 0.057(12) 0.020(12) 0.010(10)
C36B 0.18(2) 0.20(3) 0.59(7) 0.31(4) 0.27(3) 0.14(2)

loop_
_atom_type_symbol
_atom_type_description
_atom_type_scat_dispersion_real
_atom_type_scat_dispersion_imag
_atom_type_scat_source
C C 0.0033 0.0016 'International Tables Vol C Tables 4.2.6.8 and 6.1.1.4'
H H 0.0000 0.0000 'International Tables Vol C Tables 4.2.6.8 and 6.1.1.4'
N N 0.0061 0.0033 'International Tables Vol C Tables 4.2.6.8 and 6.1.1.4'
O O 0.0106 0.0060 'International Tables Vol C Tables 4.2.6.8 and 6.1.1.4'
Pd Pd -0.9988 1.0072 'International Tables Vol C Tables 4.2.6.8 and 6.1.1.4'

loop_
_geom_angle_atom_site_label_1
_geom_angle_atom_site_label_2
_geom_angle_atom_site_label_3
_geom_angle
_geom_angle_site_symmetry_1
_geom_angle_site_symmetry_3
N31A Pd1 N31A 88.4(8) 15_665 .
N31A Pd1 N31B 177.8(5) 15_665 15_665
N31A Pd1 N31B 90.0(5) . 15_665
N31A Pd1 N31B 90.0(5) 15_665 .
N31A Pd1 N31B 177.8(5) . .
N31B Pd1 N31B 91.6(6) 15_665 .
N11B Pd2 N11B 87.9(6) 15_665 .
N11B Pd2 N11A 175.1(4) 15_665 9_575
N11B Pd2 N11A 91.6(4) . 9_575
N11B Pd2 N11A 91.6(4) 15_665 7_465
N11B Pd2 N11A 175.1(4) . 7_465
N11A Pd2 N11A 88.5(5) 9_575 7_465
N21B Pd3 N21B 178.2(7) 15_665 9_575
N21B Pd3 N21A 85.0(7) 15_665 .
N21B Pd3 N21A 95.0(7) 9_575 .
N21B Pd3 N21A 95.0(7) 15_665 7_465
N21B Pd3 N21A 85.0(7) 9_575 7_465
N21A Pd3 N21A 179.6(7) . 7_465
C12 C11 C16 120.0 . .
C12 C11 C16A 120(2) . .
C16 C11 C16A 119(2) . .
C11 C12 C13 120.0 . .
C14 C13 C12 120.0 . .
C14 C13 C26A 127.0(18) . .
C12 C13 C26A 112.7(18) . .
C13 C14 C15 120.0 . .
C14 C15 C16 120.0 . .
C14 C15 C36A 113(2) . .
C16 C15 C36A 127(2) . .
C15 C16 C11 120.0 . .
C11A N11A C15A 120.0 . .
C11A N11A Pd2 117.6(5) . 9_575
C15A N11A Pd2 122.3(5) . 9_575
C12A C11A N11A 120.0 . .
C11A C12A C13A 120.0 . .
C14A C13A C12A 120.0 . .
C14A C13A C16A 126.2(8) . .
C12A C13A C16A 113.8(8) . .
C15A C14A C13A 120.0 . .
C14A C15A N11A 120.0 . .
C11 C16A C13A 112.8(9) . .
C21A N21A C25A 120.0 . .
C21A N21A Pd3 117.0(6) . .
C25A N21A Pd3 123.0(6) . .
C22A C21A N21A 120.0 . .
C21A C22A C23A 120.0 . .
C24A C23A C22A 120.0 . .
C24A C23A C26A 123.9(16) . .
C22A C23A C26A 115.9(17) . .
C25A C24A C23A 120.0 . .
C24A C25A N21A 120.0 . .
C23A C26A C13 112(2) . .
C31A N31A C35A 120.0 . .
C31A N31A Pd1 118.8(7) . .
C35A N31A Pd1 121.0(7) . .
N31A C31A C32A 120.0 . .
C33A C32A C31A 120.0 . .
C32A C33A C34A 120.0 . .
C32A C33A C36A 120.4(11) . .
C34A C33A C36A 119.3(12) . .
C33A C34A C35A 120.0 . .
C34A C35A N31A 120.0 . .
C15 C36A C33A 116.4(14) . .
C22 C21 C26 120.0 . .
C22 C21 C16B 122(3) . .
C26 C21 C16B 117(3) . .
C21 C22 C23 120.0 . .
C24 C23 C22 120.0 . .
C24 C23 C26B 129(2) . .
C22 C23 C26B 111(2) . .
C23 C24 C25 120.0 . .
C26 C25 C24 120.0 . .
C26 C25 C36B 136(2) . .
C24 C25 C36B 104(2) . .
C25 C26 C21 120.0 . .
C11B N11B C15B 120.0 . .
C11B N11B Pd2 117.9(5) . .
C15B N11B Pd2 122.1(5) . .
C12B C11B N11B 120.0 . .
C11B C12B C13B 120.0 . .
C12B C13B C14B 120.0 . .
C12B C13B C16B 119.4(9) . .
C14B C13B C16B 120.6(9) . .
C13B C14B C15B 120.0 . .
C14B C15B N11B 120.0 . .
C21 C16B C13B 120.1(13) . .
C21B N21B C25B 120.0 . .
C21B N21B Pd3 116.7(7) . 9_575
C25B N21B Pd3 123.2(7) . 9_575
N21B C21B C22B 120.0 . .
C23B C22B C21B 120.0 . .
C22B C23B C24B 120.0 . .
C22B C23B C26B 118.1(13) . .
C24B C23B C26B 121.9(13) . .
C25B C24B C23B 120.0 . .
C24B C25B N21B 120.0 . .
C23B C26B C23 116.2(17) . .
C31B N31B C35B 120.0 . .
C31B N31B Pd1 121.2(6) . .
C35B N31B Pd1 118.8(6) . .
N31B C31B C32B 120.0 . .
C33B C32B C31B 120.0 . .
C32B C33B C34B 120.0 . .
C32B C33B C36B 113.2(11) . .
C34B C33B C36B 126.1(11) . .
C35B C34B C33B 120.0 . .
C34B C35B N31B 120.0 . .
C33B C36B C25 111.8(16) . .
O101 O102 O101 180.0(9) 2_575 .
C128 O103 C103 44(3) . .
C128 O103 C103 44(3) . 2_475
C103 O103 C103 84(7) . 2_475
C105 O105 C149 33(3) . .
C128 C103 O103 44(3) . 2_475
C128 C103 O103 44(3) . .
O103 C103 O103 86(6) 2_475 .
C149 C105 O105 77(6) . .
C142 C108 C109 48(4) . .
C152 C109 C117 58(10) . .
C152 C109 C142 126(10) . .
C117 C109 C142 79(10) . .
C152 C109 C108 161(10) . .
C117 C109 C108 141(8) . .
C142 C109 C108 70(10) . .
C148 C110 C148 106(9) 15_665 .
C138 C111 C138 61(3) . 2_575
C141 C114 C118 82(4) . .
C141 C114 C120 64(3) . .
C118 C114 C120 95(4) . .
C141 C114 C140 46(2) . .
C118 C114 C140 53(3) . .
C120 C114 C140 102(4) . .
C152 C117 C109 41(8) . .
C152 C117 C142 84(5) . .
C109 C117 C142 48(5) . .
C114 C118 C129 129(5) . .
C114 C118 C140 80(4) . .
C129 C118 C140 91(4) . .
C114 C118 C141 49(3) . .
C129 C118 C141 90(3) . .
C140 C118 C141 46(2) . .
C114 C120 C141 48(3) . .
C114 C120 C146 90(4) . .
C141 C120 C146 42(2) . .
C137 C121 C151 114(4) . 8_665
C143 C122 C143 158(4) 6_574 .
C145 C123 C151 134(3) . .
O103 C128 O103 161(6) . 2_475
O103 C128 C103 92.6(10) . .
O103 C128 C103 92.6(10) 2_475 .
O103 C128 C103 92.6(11) . 2_475
O103 C128 C103 92.6(10) 2_475 2_475
C103 C128 C103 148(10) . 2_475
C118 C129 C143 174(4) . 13_576
C118 C129 C140 46(2) . .
C143 C129 C140 129(3) 13_576 .
C146 C132 C132 122(4) . 5_455
C144 C134 C144 108(6) . 8_665
C111 C138 C138 76(2) . 2_575
C111 C138 C111 97(3) . 2_575
C138 C138 C111 42.3(12) 2_575 2_575
C141 C140 C118 80(3) . .
C141 C140 C114 49(3) . .
C118 C140 C114 47(3) . .
C141 C140 C129 82(3) . .
C118 C140 C129 43(2) . .
C114 C140 C129 80(3) . .
C146 C141 C114 147(4) . .
C146 C141 C140 123(4) . .
C114 C141 C140 85(4) . .
C146 C141 C120 79(3) . .
C114 C141 C120 68(3) . .
C140 C141 C120 135(4) . .
C146 C141 C118 133(3) . .
C114 C141 C118 49(3) . .
C140 C141 C118 54(2) . .
C120 C141 C118 82(3) . .
C109 C142 C108 62(10) . .
C109 C142 C117 53(10) . .
C108 C142 C117 112(4) . .
C122 C143 C129 128(3) . 13_675
C122 C143 C150 122(3) . .
C129 C143 C150 103(3) 13_675 .
C106 C144 C134 124(7) 8_665 .
C106 C144 C144 98(5) 8_665 8_665
C134 C144 C144 36(3) . 8_665
C131 C145 C123 101(4) . .
C141 C146 C132 176(4) . .
C141 C146 C120 58(3) . .
C132 C146 C120 125(4) . .
C105 C149 O105 70(6) . .
C123 C151 C121 129(4) . 8_665
C109 C152 C117 81(10) . .

loop_
_geom_bond_atom_site_label_1
_geom_bond_atom_site_label_2
_geom_bond_distance
_geom_bond_site_symmetry_2
Pd1 N31A 1.951(9) 15_665
Pd1 N31A 1.951(9) .
Pd1 N31B 2.015(8) 15_665
Pd1 N31B 2.015(8) .
Pd2 N11B 1.977(5) 15_665
Pd2 N11B 1.977(5) .
Pd2 N11A 1.990(5) 9_575
Pd2 N11A 1.990(5) 7_465
Pd3 N21B 1.980(9) 15_665
Pd3 N21B 1.980(9) 9_575
Pd3 N21A 1.987(8) .
Pd3 N21A 1.987(8) 7_465
C11 C12 1.3900 .
C11 C16 1.3900 .
C11 C16A 1.503(15) .
C12 C13 1.3900 .
C13 C14 1.3900 .
C13 C26A 1.59(4) .
C14 C15 1.3900 .
C15 C16 1.3900 .
C15 C36A 1.40(2) .
N11A C11A 1.3900 .
N11A C15A 1.3900 .
N11A Pd2 1.990(5) 9_575
C11A C12A 1.3900 .
C12A C13A 1.3900 .
C13A C14A 1.3900 .
C13A C16A 1.514(12) .
C14A C15A 1.3900 .
N21A C21A 1.3900 .
N21A C25A 1.3900 .
C21A C22A 1.3900 .
C22A C23A 1.3900 .
C23A C24A 1.3900 .
C23A C26A 1.49(4) .
C24A C25A 1.3900 .
N31A C31A 1.3900 .
N31A C35A 1.3900 .
C31A C32A 1.3900 .
C32A C33A 1.3900 .
C33A C34A 1.3900 .
C33A C36A 1.63(2) .
C34A C35A 1.3900 .
C21 C22 1.3900 .
C21 C26 1.3900 .
C21 C16B 1.434(17) .
C22 C23 1.3900 .
C23 C24 1.3900 .
C23 C26B 1.53(3) .
C24 C25 1.3900 .
C25 C26 1.3900 .
C25 C36B 1.54(3) .
N11B C11B 1.3900 .
N11B C15B 1.3900 .
C11B C12B 1.3900 .
C12B C13B 1.3900 .
C13B C14B 1.3900 .
C13B C16B 1.503(15) .
C14B C15B 1.3900 .
N21B C21B 1.3900 .
N21B C25B 1.3900 .
N21B Pd3 1.980(9) 9_575
C21B C22B 1.3900 .
C22B C23B 1.3900 .
C23B C24B 1.3900 .
C23B C26B 1.51(3) .
C24B C25B 1.3900 .
N31B C31B 1.3900 .
N31B C35B 1.3900 .
C31B C32B 1.3900 .
C32B C33B 1.3900 .
C33B C34B 1.3900 .
C33B C36B 1.467(19) .
C34B C35B 1.3900 .
O101 O102 1.185(18) .
O102 O101 1.185(18) 2_575
O103 C128 1.133(17) .
O103 C103 1.64(9) .
O103 C103 1.64(9) 2_475
O105 C105 1.41(7) .
O105 C149 1.47(3) .
C103 C128 1.14(12) .
C103 O103 1.64(9) 2_475
C105 C149 0.82(7) .
C106 C144 1.20(7) 8_665
C108 C142 1.74(9) .
C108 C109 1.6(3) .
C109 C152 1.0(3) .
C109 C117 1.5(3) .
C109 C142 1.38(9) .
C110 C148 1.25(8) 15_665
C110 C148 1.25(8) .
C111 C138 1.38(4) .
C111 C138 1.99(4) 2_575
C112 C112 1.10(6) 7_465
C114 C141 1.38(6) .
C114 C118 1.37(6) .
C114 C120 1.73(7) .
C114 C140 1.83(7) .
C115 C139 1.00(11) .
C117 C152 1.28(10) .
C117 C142 1.83(10) .
C118 C129 1.41(5) .
C118 C140 1.48(5) .
C118 C141 1.81(5) .
C120 C141 1.67(7) .
C120 C146 1.94(7) .
C121 C137 1.94(7) .
C121 C151 1.99(7) 8_665
C122 C143 1.75(4) 6_574
C122 C143 1.75(4) .
C123 C145 1.65(5) .
C123 C151 1.94(7) .
C124 C154 1.78(11) .
C128 O103 1.133(17) 2_475
C128 C103 1.14(12) 2_475
C129 C143 1.78(5) 13_576
C129 C140 2.07(6) .
C131 C145 1.34(5) .
C132 C146 1.57(5) .
C132 C132 1.70(6) 5_455
C133 C153 1.40(8) .
C134 C144 1.18(6) .
C134 C144 1.18(6) 8_665
C138 C138 1.80(6) 2_575
C138 C111 1.99(4) 2_575
C140 C141 1.31(5) .
C141 C146 1.33(5) .
C143 C129 1.78(5) 13_675
C143 C150 1.95(5) .
C144 C106 1.20(7) 8_665
C144 C144 1.90(11) 8_665
C151 C121 1.99(7) 8_665
